data_4116213
loop_
_publ_author_name
'Bernadette Salignac'
'Sandra Riedel'
'Anne Dolbecq'
'Francis S\'echeresse'
'Emmanuel Cadot'

_publ_contact_author
; 
      Dr. E. Cadot
      Institut Lavoisier, irem, umr c 0173 
      Universit\'e de Versailles Saint Quentin 
      45 Avenue des Etats Unis 
      78035 Versailles Cedex 
      France 
;
_publ_contact_author_email cadot@chimie.uvsq.fr
_publ_contact_author_fax '(33) 1 39 25 43 81'
_publ_contact_author_phone '(33) 1 39 25 43 89'
_publ_section_title
;
 "Wheeling Templates" in Molecular Oxothiomolybdate Rings: Syntheses,
 Structures, and Dynamics
;
_journal_name_full 'Journal of the American Chemical Society'
_journal_page_first 10381
_journal_page_last 10389
_journal_paper_doi 10.1021/ja001878t
_journal_volume 122
_journal_year 2000
_chemical_formula_sum 'C7 H35 Cs2 Mo12 O50 S12'
_chemical_formula_weight 2721.17
_chemical_name_systematic
; 
 ? 
;
_space_group_IT_number 12
_symmetry_cell_setting monoclinic
_symmetry_space_group_name_Hall '-C 2y'
_symmetry_space_group_name_H-M 'C 1 2/m 1'
_atom_sites_solution_hydrogens geom
_atom_sites_solution_primary direct
_atom_sites_solution_secondary difmap
_audit_creation_method SHELXL
_cell_angle_alpha 90.00
_cell_angle_beta 123.0070(10)
_cell_angle_gamma 90.00
_cell_formula_units_Z 2
_cell_length_a 22.28500(10)
_cell_length_b 11.0041(2)
_cell_length_c 18.7617(3)
_cell_measurement_reflns_used 7692
_cell_measurement_temperature 293(2)
_cell_measurement_theta_max 23.345
_cell_measurement_theta_min 1.29
_cell_volume 3858.30(10)
_computing_cell_refinement 'Siemens XSCANS'
_computing_data_collection 'Siemens XSCANS'
_computing_data_reduction 'Siemens SHELXTL'
_computing_molecular_graphics 'Siemens SHELXTL'
_computing_publication_material 'Siemens SHELXTL'
_computing_structure_refinement 'SHELXL-93 (Sheldrick, 1993)'
_computing_structure_solution 'SHELXS-86 (Sheldrick, 1990)'
_diffrn_ambient_temperature 293(2)
_diffrn_measurement_device 'Siemens P4'
_diffrn_measurement_method '\w scans'
_diffrn_radiation_monochromator graphite
_diffrn_radiation_source 'fine-focus sealed tube'
_diffrn_radiation_type MoK\a
_diffrn_radiation_wavelength 0.71073
_diffrn_reflns_av_R_equivalents 0.0226
_diffrn_reflns_av_sigmaI/netI 0.0242
_diffrn_reflns_limit_h_max 24
_diffrn_reflns_limit_h_min -24
_diffrn_reflns_limit_k_max 12
_diffrn_reflns_limit_k_min -12
_diffrn_reflns_limit_l_max 20
_diffrn_reflns_limit_l_min -20
_diffrn_reflns_number 8732
_diffrn_reflns_theta_max 23.36
_diffrn_reflns_theta_min 1.29
_diffrn_standards_decay_% 0
_exptl_absorpt_coefficient_mu 3.218
_exptl_absorpt_correction_T_max 0.753
_exptl_absorpt_correction_T_min 0.520
_exptl_absorpt_correction_type multi-scan
_exptl_absorpt_process_details 'Blessing, Acta Cryst. (1995) A51 33-38'
_exptl_crystal_colour yellow
_exptl_crystal_density_diffrn 2.342
_exptl_crystal_description parallelepiped
_exptl_crystal_F_000 2566
_exptl_crystal_size_max 0.30
_exptl_crystal_size_mid 0.20
_exptl_crystal_size_min 0.12
_refine_diff_density_max 2.431
_refine_diff_density_min -1.859
_refine_diff_density_rms 0.206
_refine_ls_extinction_coef 0.00058(10)
_refine_ls_extinction_expression Fc^*^=kFc[1+0.001xFc^2^\l^3^/sin(2\q)]^-1/4^
_refine_ls_extinction_method SHELXL
_refine_ls_goodness_of_fit_all 0.904
_refine_ls_goodness_of_fit_obs 0.926
_refine_ls_matrix_type full
_refine_ls_number_parameters 200
_refine_ls_number_reflns 2950
_refine_ls_number_restraints 0
_refine_ls_restrained_S_all 0.904
_refine_ls_restrained_S_obs 0.926
_refine_ls_R_factor_all 0.0566
_refine_ls_R_factor_obs 0.0528
_refine_ls_shift/esd_max 0.004
_refine_ls_shift/esd_mean 0.001
_refine_ls_structure_factor_coef Fsqd
_refine_ls_weighting_details 'w=1/[\s^2^(Fo^2^)+(0.0978P)^2^+149.7796P] where P=(Fo^2^+2Fc^2^)/3'
_refine_ls_weighting_scheme calc
_refine_ls_wR_factor_all 0.1603
_refine_ls_wR_factor_obs 0.1566
_reflns_number_observed 2701
_reflns_number_total 2950
_reflns_observed_criterion >2sigma(I)
_cod_data_source_file ja001878t_4.cif
_cod_data_source_block Cs2[Mo12-pim].22H2O
_cod_depositor_comments
;
The following automatic conversions were performed:

'_refine_ls_weighting_scheme' value 'calc
w=1/[\s^2^(Fo^2^)+(0.0978P)^2^+149.7796P] where P=(Fo^2^+2Fc^2^)/3'
was changed to 'calc'. New tag '_refine_ls_weighting_details' was
created. The value of the new tag was set to
'w=1/[\s^2^(Fo^2^)+(0.0978P)^2^+149.7796P] where P=(Fo^2^+2Fc^2^)/3'.

Automatic conversion script
Id: cif_fix_values 3143 2015-03-26 13:38:13Z robertas 
;
_cod_original_cell_volume 3858.30(9)
_cod_database_code 4116213

loop_
_symmetry_equiv_pos_as_xyz
'x, y, z'
'-x, y, -z'
'x+1/2, y+1/2, z'
'-x+1/2, y+1/2, -z'
'-x, -y, -z'
'x, -y, z'
'-x+1/2, -y+1/2, -z'
'x+1/2, -y+1/2, z'

loop_
_atom_site_aniso_label
_atom_site_aniso_U_11
_atom_site_aniso_U_22
_atom_site_aniso_U_33
_atom_site_aniso_U_23
_atom_site_aniso_U_13
_atom_site_aniso_U_12
Mo1 0.0289(6) 0.0447(7) 0.0310(6) 0.000 0.0139(5) 0.000
Mo2 0.0334(7) 0.0613(9) 0.0314(7) 0.000 0.0163(6) 0.000
Mo3 0.0379(7) 0.0524(8) 0.0317(7) 0.000 0.0186(6) 0.000
Mo4 0.0307(6) 0.0406(7) 0.0280(6) 0.000 0.0130(5) 0.000
Mo5 0.0330(6) 0.0391(7) 0.0282(6) 0.000 0.0144(5) 0.000
Mo6 0.0309(6) 0.0384(7) 0.0328(7) 0.000 0.0137(5) 0.000
S1 0.059(2) 0.047(2) 0.0405(14) -0.0042(12) 0.0255(13) -0.0065(13)
S2 0.052(2) 0.044(2) 0.0491(15) -0.0046(12) 0.0301(13) -0.0087(12)
S3 0.0404(14) 0.0373(14) 0.0417(14) 0.0011(11) 0.0123(12) -0.0004(11)
O1 0.039(6) 0.075(8) 0.049(6) 0.000 0.025(5) 0.000
O2 0.041(6) 0.103(10) 0.051(7) 0.000 0.022(5) 0.000
O3 0.037(6) 0.099(10) 0.052(7) 0.000 0.022(5) 0.000
O4 0.035(5) 0.069(7) 0.034(5) 0.000 0.011(5) 0.000
O5 0.042(6) 0.061(7) 0.043(6) 0.000 0.023(5) 0.000
O6 0.041(6) 0.068(8) 0.061(7) 0.000 0.032(6) 0.000
O7 0.071(5) 0.065(5) 0.045(4) -0.014(4) 0.037(4) -0.020(4)
O8 0.036(3) 0.045(4) 0.029(3) -0.004(3) 0.015(3) -0.001(3)
O9 0.042(4) 0.045(4) 0.034(4) -0.002(3) 0.012(3) 0.004(3)
O10 0.063(8) 0.068(8) 0.053(7) 0.000 0.028(6) 0.000
O11 0.051(6) 0.048(6) 0.027(5) 0.000 0.022(5) 0.000
C1 0.048(10) 0.041(9) 0.066(12) 0.000 0.023(9) 0.000
C2 0.067(12) 0.126(20) 0.043(10) 0.000 0.021(9) 0.000
Cs1A 0.082(2) 0.097(3) 0.061(2) -0.023(2) 0.045(2) -0.051(2)

loop_
_atom_site_label
_atom_site_type_symbol
_atom_site_fract_x
_atom_site_fract_y
_atom_site_fract_z
_atom_site_U_iso_or_equiv
_atom_site_thermal_displace_type
_atom_site_occupancy
_atom_site_calc_flag
_atom_site_refinement_flags
Mo1 Mo 0.72053(6) 0.5000 0.50352(7) 0.0361(4) Uani 1 d S
Mo2 Mo 0.78813(7) 0.5000 0.68036(8) 0.0428(4) Uani 1 d S
Mo3 Mo 0.22301(7) 0.5000 0.14758(8) 0.0408(4) Uani 1 d S
Mo4 Mo 0.30025(6) 0.5000 0.06905(7) 0.0347(4) Uani 1 d S
Mo5 Mo 0.46946(6) 0.5000 0.14165(7) 0.0346(4) Uani 1 d S
Mo6 Mo 0.60151(6) 0.5000 0.29837(7) 0.0359(4) Uani 1 d S
S1 S 0.7346(2) 0.6617(3) 0.5885(2) 0.0496(7) Uani 1 d .
S2 S 0.26666(15) 0.3332(3) 0.1141(2) 0.0471(7) Uani 1 d .
S3 S 0.52978(13) 0.6646(2) 0.2282(2) 0.0450(6) Uani 1 d .
O1 O 0.7922(6) 0.5000 0.4954(7) 0.054(3) Uani 1 d S
O2 O 0.8729(6) 0.5000 0.7088(7) 0.067(3) Uani 1 d S
O3 O 0.1373(6) 0.5000 0.0675(7) 0.064(3) Uani 1 d S
O4 O 0.2372(5) 0.5000 -0.0364(6) 0.050(3) Uani 1 d S
O5 O 0.4976(5) 0.5000 0.0749(6) 0.049(3) Uani 1 d S
O6 O 0.6616(5) 0.5000 0.2716(7) 0.055(3) Uani 1 d S
O7 O 0.2162(4) 0.3908(8) 0.2344(5) 0.057(2) Uani 1 d .
O8 O 0.3788(3) 0.3910(6) 0.0727(4) 0.0383(15) Uani 1 d .
O9 O 0.6448(4) 0.6059(7) 0.4055(4) 0.045(2) Uani 1 d .
O10 O 0.3387(7) 0.5000 0.2703(7) 0.063(3) Uani 1 d S
O11 O 0.4020(5) 0.5000 0.2093(6) 0.042(2) Uani 1 d S
C1 C 0.3970(9) 0.5000 0.2734(12) 0.056(4) Uani 1 d S
C2 C 0.4639(11) 0.5000 0.3579(12) 0.083(7) Uani 1 d S
C3 C 0.4547(29) 0.5000 0.4322(35) 0.203(20) Uiso 1 d S
C4 C 0.5000 0.4085(103) 0.5000 0.198(38) Uiso 0.50 d SP
Cs1A Cs 0.6119(2) 0.6729(4) 0.0921(2) 0.0766(10) Uani 0.33 d P
Cs1B Cs 0.5835(7) 0.7180(13) 0.0660(9) 0.068(4) Uiso 0.08 d P
Cs1C Cs 0.6633(7) 0.5000 0.1107(8) 0.118(4) Uiso 0.17 d SP
OW1 O 0.3910(5) 0.8445(9) 0.1094(6) 0.072(2) Uiso 1 d .
OW2 O 0.5913(5) 0.8218(9) 0.4076(6) 0.078(3) Uiso 1 d .
OW3 O 0.9990(12) 0.5000 0.8862(14) 0.136(7) Uiso 1 d S
OW4 O 0.5814(9) 0.8779(17) 0.5445(10) 0.150(6) Uiso 1 d .
OW5 O 0.4417(7) 0.8726(14) 0.2857(9) 0.123(4) Uiso 1 d .
OW6 O 0.3163(13) 0.1855(22) 0.2921(15) 0.093(6) Uiso 0.50 d P
OW7 O 0.2627(14) 0.1663(25) 0.2680(16) 0.104(7) Uiso 0.50 d P

loop_
_atom_type_symbol
_atom_type_description
_atom_type_scat_dispersion_real
_atom_type_scat_dispersion_imag
_atom_type_scat_source
C C 0.0033 0.0016 'International Tables Vol C Tables 4.2.6.8 and 6.1.1.4'
O O 0.0106 0.0060 'International Tables Vol C Tables 4.2.6.8 and 6.1.1.4'
S S 0.1246 0.1234 'International Tables Vol C Tables 4.2.6.8 and 6.1.1.4'
Mo Mo -1.6832 0.6857 'International Tables Vol C Tables 4.2.6.8 and 6.1.1.4'
Cs Cs -0.3680 2.1192 'International Tables Vol C Tables 4.2.6.8 and 6.1.1.4'
H H 0.0000 0.0000 'International Tables Vol C Tables 4.2.6.8 and 6.1.1.4'

loop_
_geom_angle_atom_site_label_1
_geom_angle_atom_site_label_2
_geom_angle_atom_site_label_3
_geom_angle
_geom_angle_site_symmetry_1
_geom_angle_site_symmetry_3
O1 Mo1 O9 106.0(4) . 6_565
O1 Mo1 O9 106.0(4) . .
O9 Mo1 O9 69.2(4) 6_565 .
O1 Mo1 S1 106.6(2) . .
O9 Mo1 S1 143.0(2) 6_565 .
O9 Mo1 S1 85.2(2) . .
O1 Mo1 S1 106.6(2) . 6_565
O9 Mo1 S1 85.2(2) 6_565 6_565
O9 Mo1 S1 143.0(2) . 6_565
S1 Mo1 S1 101.75(14) . 6_565
O1 Mo1 Mo2 100.5(4) . .
O9 Mo1 Mo2 135.4(2) 6_565 .
O9 Mo1 Mo2 135.4(2) . .
S1 Mo1 Mo2 52.73(7) . .
S1 Mo1 Mo2 52.73(7) 6_565 .
O2 Mo2 O7 106.2(4) . 2_656
O2 Mo2 O7 106.2(4) . 5_666
O7 Mo2 O7 72.0(5) 2_656 5_666
O2 Mo2 S1 105.9(3) . 6_565
O7 Mo2 S1 84.6(3) 2_656 6_565
O7 Mo2 S1 144.4(2) 5_666 6_565
O2 Mo2 S1 105.9(3) . .
O7 Mo2 S1 144.4(2) 2_656 .
O7 Mo2 S1 84.6(2) 5_666 .
S1 Mo2 S1 101.01(14) 6_565 .
O2 Mo2 Mo1 99.5(4) . .
O7 Mo2 Mo1 134.7(2) 2_656 .
O7 Mo2 Mo1 134.7(2) 5_666 .
S1 Mo2 Mo1 52.34(7) 6_565 .
S1 Mo2 Mo1 52.34(7) . .
O3 Mo3 O7 99.7(4) . .
O3 Mo3 O7 99.7(4) . 6_565
O7 Mo3 O7 70.0(4) . 6_565
O3 Mo3 S2 101.5(2) . .
O7 Mo3 S2 88.6(2) . .
O7 Mo3 S2 152.1(2) 6_565 .
O3 Mo3 S2 101.5(2) . 6_565
O7 Mo3 S2 152.0(2) . 6_565
O7 Mo3 S2 88.6(2) 6_565 6_565
S2 Mo3 S2 104.69(14) . 6_565
O3 Mo3 O10 173.6(5) . .
O7 Mo3 O10 75.1(3) . .
O7 Mo3 O10 75.1(3) 6_565 .
S2 Mo3 O10 82.3(2) . .
S2 Mo3 O10 82.3(2) 6_565 .
O3 Mo3 Mo4 104.8(4) . .
O7 Mo3 Mo4 137.1(2) . .
O7 Mo3 Mo4 137.1(2) 6_565 .
S2 Mo3 Mo4 52.47(7) . .
S2 Mo3 Mo4 52.47(7) 6_565 .
O10 Mo3 Mo4 81.6(3) . .
O3 Mo3 Cs1B 52.7(2) . 3_445
O7 Mo3 Cs1B 59.3(3) . 3_445
O7 Mo3 Cs1B 111.5(3) 6_565 3_445
S2 Mo3 Cs1B 68.9(2) . 3_445
S2 Mo3 Cs1B 148.4(2) 6_565 3_445
O10 Mo3 Cs1B 125.3(2) . 3_445
Mo4 Mo3 Cs1B 111.4(2) . 3_445
O3 Mo3 Cs1B 52.7(2) . 8_465
O7 Mo3 Cs1B 111.5(3) . 8_465
O7 Mo3 Cs1B 59.3(3) 6_565 8_465
S2 Mo3 Cs1B 148.4(2) . 8_465
S2 Mo3 Cs1B 68.9(2) 6_565 8_465
O10 Mo3 Cs1B 125.3(2) . 8_465
Mo4 Mo3 Cs1B 111.4(2) . 8_465
Cs1B Mo3 Cs1B 99.8(4) 3_445 8_465
O3 Mo3 Cs1A 62.72(11) . 3_445
O7 Mo3 Cs1A 54.1(2) . 3_445
O7 Mo3 Cs1A 113.8(2) 6_565 3_445
S2 Mo3 Cs1A 61.87(9) . 3_445
S2 Mo3 Cs1A 153.67(9) 6_565 3_445
O10 Mo3 Cs1A 115.59(11) . 3_445
Mo4 Mo3 Cs1A 108.64(5) . 3_445
Cs1B Mo3 Cs1A 10.2(2) 3_445 3_445
Cs1B Mo3 Cs1A 109.7(2) 8_465 3_445
O3 Mo3 Cs1A 62.72(11) . 8_465
O7 Mo3 Cs1A 113.8(2) . 8_465
O7 Mo3 Cs1A 54.1(2) 6_565 8_465
S2 Mo3 Cs1A 153.67(9) . 8_465
S2 Mo3 Cs1A 61.87(9) 6_565 8_465
O10 Mo3 Cs1A 115.59(11) . 8_465
Mo4 Mo3 Cs1A 108.64(5) . 8_465
Cs1B Mo3 Cs1A 109.7(2) 3_445 8_465
Cs1B Mo3 Cs1A 10.2(2) 8_465 8_465
Cs1A Mo3 Cs1A 119.49(13) 3_445 8_465
O4 Mo4 O8 100.7(3) . .
O4 Mo4 O8 100.7(3) . 6_565
O8 Mo4 O8 70.0(4) . 6_565
O4 Mo4 S2 101.6(2) . .
O8 Mo4 S2 88.0(2) . .
O8 Mo4 S2 151.1(2) 6_565 .
O4 Mo4 S2 101.6(2) . 6_565
O8 Mo4 S2 151.1(2) . 6_565
O8 Mo4 S2 88.0(2) 6_565 6_565
S2 Mo4 S2 105.26(14) . 6_565
O4 Mo4 O11 170.4(4) . .
O8 Mo4 O11 71.6(2) . .
O8 Mo4 O11 71.6(2) 6_565 .
S2 Mo4 O11 84.1(2) . .
S2 Mo4 O11 84.1(2) 6_565 .
O4 Mo4 Mo3 105.0(4) . .
O8 Mo4 Mo3 136.3(2) . .
O8 Mo4 Mo3 136.3(2) 6_565 .
S2 Mo4 Mo3 52.75(7) . .
S2 Mo4 Mo3 52.75(7) 6_565 .
O11 Mo4 Mo3 84.6(2) . .
O4 Mo4 Cs1C 54.3(4) . 5_665
O8 Mo4 Cs1C 57.3(2) . 5_665
O8 Mo4 Cs1C 57.3(2) 6_565 5_665
S2 Mo4 Cs1C 125.60(8) . 5_665
S2 Mo4 Cs1C 125.60(8) 6_565 5_665
O11 Mo4 Cs1C 116.2(3) . 5_665
Mo3 Mo4 Cs1C 159.2(2) . 5_665
O5 Mo5 O8 99.7(3) . 6_565
O5 Mo5 O8 99.7(3) . .
O8 Mo5 O8 70.2(4) 6_565 .
O5 Mo5 S3 102.3(2) . .
O8 Mo5 S3 88.9(2) 6_565 .
O8 Mo5 S3 151.9(2) . .
O5 Mo5 S3 102.3(2) . 6_565
O8 Mo5 S3 151.9(2) 6_565 6_565
O8 Mo5 S3 88.9(2) . 6_565
S3 Mo5 S3 103.14(13) . 6_565
O5 Mo5 O11 167.2(4) . .
O8 Mo5 O11 70.0(2) 6_565 .
O8 Mo5 O11 70.0(2) . .
S3 Mo5 O11 85.5(2) . .
S3 Mo5 O11 85.5(2) 6_565 .
O5 Mo5 Mo6 100.2(3) . .
O8 Mo5 Mo6 139.3(2) 6_565 .
O8 Mo5 Mo6 139.3(2) . .
S3 Mo5 Mo6 52.24(7) . .
S3 Mo5 Mo6 52.24(7) 6_565 .
O11 Mo5 Mo6 92.7(2) . .
O5 Mo5 Cs1C 56.8(4) . 5_665
O8 Mo5 Cs1C 54.7(2) 6_565 5_665
O8 Mo5 Cs1C 54.7(2) . 5_665
S3 Mo5 Cs1C 127.24(8) . 5_665
S3 Mo5 Cs1C 127.24(8) 6_565 5_665
O11 Mo5 Cs1C 110.4(3) . 5_665
Mo6 Mo5 Cs1C 156.9(2) . 5_665
O5 Mo5 Cs1A 48.9(3) . 5_665
O8 Mo5 Cs1A 83.8(2) 6_565 5_665
O8 Mo5 Cs1A 50.8(2) . 5_665
S3 Mo5 Cs1A 147.89(9) . 5_665
S3 Mo5 Cs1A 97.72(9) 6_565 5_665
O11 Mo5 Cs1A 120.5(2) . 5_665
Mo6 Mo5 Cs1A 134.99(7) . 5_665
Cs1C Mo5 Cs1A 30.38(10) 5_665 5_665
O5 Mo5 Cs1A 48.9(3) . 2_655
O8 Mo5 Cs1A 50.8(2) 6_565 2_655
O8 Mo5 Cs1A 83.8(2) . 2_655
S3 Mo5 Cs1A 97.71(9) . 2_655
S3 Mo5 Cs1A 147.89(9) 6_565 2_655
O11 Mo5 Cs1A 120.5(2) . 2_655
Mo6 Mo5 Cs1A 134.99(7) . 2_655
Cs1C Mo5 Cs1A 30.38(10) 5_665 2_655
Cs1A Mo5 Cs1A 54.13(12) 5_665 2_655
O5 Mo5 Cs1B 48.1(3) . 5_665
O8 Mo5 Cs1B 93.8(3) 6_565 5_665
O8 Mo5 Cs1B 53.3(3) . 5_665
S3 Mo5 Cs1B 150.3(2) . 5_665
S3 Mo5 Cs1B 88.0(2) 6_565 5_665
O11 Mo5 Cs1B 123.1(3) . 5_665
Mo6 Mo5 Cs1B 125.6(2) . 5_665
Cs1C Mo5 Cs1B 40.5(2) 5_665 5_665
Cs1A Mo5 Cs1B 10.2(2) 5_665 5_665
Cs1A Mo5 Cs1B 62.6(2) 2_655 5_665
O5 Mo5 Cs1B 48.1(3) . 2_655
O8 Mo5 Cs1B 53.3(3) 6_565 2_655
O8 Mo5 Cs1B 93.8(3) . 2_655
S3 Mo5 Cs1B 88.0(2) . 2_655
S3 Mo5 Cs1B 150.3(2) 6_565 2_655
O11 Mo5 Cs1B 123.1(3) . 2_655
Mo6 Mo5 Cs1B 125.6(2) . 2_655
Cs1C Mo5 Cs1B 40.5(2) 5_665 2_655
Cs1A Mo5 Cs1B 62.6(2) 5_665 2_655
Cs1A Mo5 Cs1B 10.2(2) 2_655 2_655
Cs1B Mo5 Cs1B 70.4(4) 5_665 2_655
O6 Mo6 O9 105.6(4) . .
O6 Mo6 O9 105.6(4) . 6_565
O9 Mo6 O9 69.2(4) . 6_565
O6 Mo6 S3 104.4(2) . 6_565
O9 Mo6 S3 144.9(2) . 6_565
O9 Mo6 S3 85.6(2) 6_565 6_565
O6 Mo6 S3 104.5(2) . .
O9 Mo6 S3 85.6(2) . .
O9 Mo6 S3 144.9(2) 6_565 .
S3 Mo6 S3 104.08(13) 6_565 .
O6 Mo6 Mo5 103.9(4) . .
O9 Mo6 Mo5 133.7(2) . .
O9 Mo6 Mo5 133.7(2) 6_565 .
S3 Mo6 Mo5 52.72(7) 6_565 .
S3 Mo6 Mo5 52.72(7) . .
O6 Mo6 Cs1A 45.9(3) . 6_565
O9 Mo6 Cs1A 151.4(2) . 6_565
O9 Mo6 Cs1A 113.0(2) 6_565 6_565
S3 Mo6 Cs1A 60.77(10) 6_565 6_565
S3 Mo6 Cs1A 100.89(8) . 6_565
Mo5 Mo6 Cs1A 66.96(5) . 6_565
O6 Mo6 Cs1A 45.9(3) . .
O9 Mo6 Cs1A 113.0(2) . .
O9 Mo6 Cs1A 151.4(2) 6_565 .
S3 Mo6 Cs1A 100.89(8) 6_565 .
S3 Mo6 Cs1A 60.77(10) . .
Mo5 Mo6 Cs1A 66.96(5) . .
Cs1A Mo6 Cs1A 50.87(10) 6_565 .
O6 Mo6 Cs1C 27.2(4) . .
O9 Mo6 Cs1C 126.5(2) . .
O9 Mo6 Cs1C 126.5(2) 6_565 .
S3 Mo6 Cs1C 87.97(13) 6_565 .
S3 Mo6 Cs1C 87.98(13) . .
Mo5 Mo6 Cs1C 76.7(2) . .
Cs1A Mo6 Cs1C 28.09(9) 6_565 .
Cs1A Mo6 Cs1C 28.09(9) . .
Mo1 S1 Mo2 74.93(9) . .
Mo4 S2 Mo3 74.78(9) . .
Mo4 S2 Cs1A 143.94(13) . 3_445
Mo3 S2 Cs1A 84.51(10) . 3_445
Mo4 S2 Cs1B 133.2(2) . 3_445
Mo3 S2 Cs1B 77.2(2) . 3_445
Cs1A S2 Cs1B 10.9(2) 3_445 3_445
Mo6 S3 Mo5 75.04(9) . .
Mo6 S3 Cs1B 98.8(2) . .
Mo5 S3 Cs1B 83.0(2) . .
Mo6 S3 Cs1A 88.01(11) . .
Mo5 S3 Cs1A 81.85(9) . .
Cs1B S3 Cs1A 11.0(2) . .
Mo3 O3 Cs1B 103.8(3) . 3_445
Mo3 O3 Cs1B 103.8(3) . 8_465
Cs1B O3 Cs1B 138.3(6) 3_445 8_465
Mo3 O3 Cs1A 93.8(2) . 3_445
Cs1B O3 Cs1A 10.3(2) 3_445 3_445
Cs1B O3 Cs1A 145.9(4) 8_465 3_445
Mo3 O3 Cs1A 93.8(2) . 8_465
Cs1B O3 Cs1A 145.9(4) 3_445 8_465
Cs1B O3 Cs1A 10.3(2) 8_465 8_465
Cs1A O3 Cs1A 151.8(3) 3_445 8_465
Mo4 O4 Cs1C 100.3(5) . 5_665
Mo5 O5 Cs1A 123.4(3) . .
Mo5 O5 Cs1A 123.4(3) . 6_565
Cs1A O5 Cs1A 77.1(3) . 6_565
Mo5 O5 Cs1B 121.9(4) . .
Cs1A O5 Cs1B 13.7(2) . .
Cs1A O5 Cs1B 89.1(4) 6_565 .
Mo5 O5 Cs1B 121.9(4) . 6_565
Cs1A O5 Cs1B 89.1(4) . 6_565
Cs1A O5 Cs1B 13.7(2) 6_565 6_565
Cs1B O5 Cs1B 100.1(6) . 6_565
Mo5 O5 Cs1B 109.5(4) . 5_665
Cs1A O5 Cs1B 127.0(4) . 5_665
Cs1A O5 Cs1B 72.1(3) 6_565 5_665
Cs1B O5 Cs1B 126.9(4) . 5_665
Cs1B O5 Cs1B 58.8(5) 6_565 5_665
Mo5 O5 Cs1B 109.5(4) . 2_655
Cs1A O5 Cs1B 72.1(3) . 2_655
Cs1A O5 Cs1B 127.0(4) 6_565 2_655
Cs1B O5 Cs1B 58.8(5) . 2_655
Cs1B O5 Cs1B 126.9(4) 6_565 2_655
Cs1B O5 Cs1B 93.7(5) 5_665 2_655
Mo5 O5 Cs1A 108.8(4) . 5_665
Cs1A O5 Cs1A 126.7(3) . 5_665
Cs1A O5 Cs1A 83.4(2) 6_565 5_665
Cs1B O5 Cs1A 123.0(4) . 5_665
Cs1B O5 Cs1A 70.6(3) 6_565 5_665
Cs1B O5 Cs1A 12.8(2) 5_665 5_665
Cs1B O5 Cs1A 81.9(4) 2_655 5_665
Mo5 O5 Cs1A 108.8(4) . 2_655
Cs1A O5 Cs1A 83.4(2) . 2_655
Cs1A O5 Cs1A 126.7(3) 6_565 2_655
Cs1B O5 Cs1A 70.6(3) . 2_655
Cs1B O5 Cs1A 123.0(4) 6_565 2_655
Cs1B O5 Cs1A 81.9(4) 5_665 2_655
Cs1B O5 Cs1A 12.8(2) 2_655 2_655
Cs1A O5 Cs1A 69.8(3) 5_665 2_655
Mo5 O5 Cs1C 98.7(5) . 5_665
Cs1A O5 Cs1C 117.8(3) . 5_665
Cs1A O5 Cs1C 117.8(3) 6_565 5_665
Cs1B O5 Cs1C 106.4(4) . 5_665
Cs1B O5 Cs1C 106.4(4) 6_565 5_665
Cs1B O5 Cs1C 50.2(3) 5_665 5_665
Cs1B O5 Cs1C 50.2(3) 2_655 5_665
Cs1A O5 Cs1C 37.40(15) 5_665 5_665
Cs1A O5 Cs1C 37.40(15) 2_655 5_665
Mo5 O5 Cs1C 131.7(5) . .
Cs1A O5 Cs1C 38.68(15) . .
Cs1A O5 Cs1C 38.67(15) 6_565 .
Cs1B O5 Cs1C 51.4(3) . .
Cs1B O5 Cs1C 51.4(3) 6_565 .
Cs1B O5 Cs1C 102.9(4) 5_665 .
Cs1B O5 Cs1C 102.9(4) 2_655 .
Cs1A O5 Cs1C 110.4(3) 5_665 .
Cs1A O5 Cs1C 110.4(3) 2_655 .
Cs1C O5 Cs1C 129.6(4) 5_665 .
Mo6 O6 Cs1C 138.3(6) . .
Mo6 O6 Cs1A 114.0(4) . 6_565
Cs1C O6 Cs1A 37.7(2) . 6_565
Mo6 O6 Cs1A 114.0(4) . .
Cs1C O6 Cs1A 37.7(2) . .
Cs1A O6 Cs1A 66.2(2) 6_565 .
Mo2 O7 Mo3 109.0(4) 5_666 .
Mo2 O7 Cs1B 130.7(4) 5_666 3_445
Mo3 O7 Cs1B 89.6(3) . 3_445
Mo2 O7 Cs1A 136.6(3) 5_666 3_445
Mo3 O7 Cs1A 95.9(2) . 3_445
Cs1B O7 Cs1A 12.3(2) 3_445 3_445
Mo5 O8 Mo4 101.6(3) . .
Mo5 O8 Cs1C 93.8(3) . 5_665
Mo4 O8 Cs1C 90.0(3) . 5_665
Mo5 O8 Cs1A 99.8(2) . 5_665
Mo4 O8 Cs1A 124.9(3) . 5_665
Cs1C O8 Cs1A 38.3(2) 5_665 5_665
Mo5 O8 Cs1B 96.8(3) . 5_665
Mo4 O8 Cs1B 137.4(3) . 5_665
Cs1C O8 Cs1B 50.5(3) 5_665 5_665
Cs1A O8 Cs1B 12.7(2) 5_665 5_665
Mo1 O9 Mo6 105.9(3) . .
C1 O10 Mo3 126.7(11) . .
C1 O11 Mo4 122.1(10) . .
C1 O11 Mo5 153.1(10) . .
Mo4 O11 Mo5 84.8(3) . .
O10 C1 O11 125.0(16) . .
O10 C1 C2 117.5(18) . .
O11 C1 C2 117.5(16) . .
C1 C2 C3 115.3(27) . .
C2 C3 C4 114.5(30) . .
C2 C3 C4 114.5(30) . 5_666
C4 C3 C4 84.3(79) . 5_666
C3 C4 C3 95.7(79) . 5_666
C3 C4 C4 47.9(40) . 5_666
C3 C4 C4 47.9(40) 5_666 5_666
Cs1B Cs1A Cs1C 152.6(13) . .
Cs1B Cs1A O5 89.2(12) . .
Cs1C Cs1A O5 78.8(3) . .
Cs1B Cs1A OW7 137.8(13) . 3
Cs1C Cs1A OW7 69.1(6) . 3
O5 Cs1A OW7 116.4(5) . 3
Cs1B Cs1A O8 89.3(12) . 5_665
Cs1C Cs1A O8 70.2(4) . 5_665
O5 Cs1A O8 104.1(2) . 5_665
OW7 Cs1A O8 113.5(5) 3 5_665
Cs1B Cs1A O5 80.6(12) . 5_665
Cs1C Cs1A O5 72.5(4) . 5_665
O5 Cs1A O5 53.3(3) . 5_665
OW7 Cs1A O5 141.5(5) 3 5_665
O8 Cs1A O5 51.8(2) 5_665 5_665
Cs1B Cs1A O6 135.6(12) . .
Cs1C Cs1A O6 59.9(4) . .
O5 Cs1A O6 64.5(2) . .
OW7 Cs1A O6 52.0(5) 3 .
O8 Cs1A O6 130.0(2) 5_665 .
O5 Cs1A O6 106.4(2) 5_665 .
Cs1B Cs1A O7 91.1(12) . 3
Cs1C Cs1A O7 115.0(4) . 3
O5 Cs1A O7 134.3(2) . 3
OW7 Cs1A O7 46.8(5) 3 3
O8 Cs1A O7 121.6(2) 5_665 3
O5 Cs1A O7 169.0(2) 5_665 3
O6 Cs1A O7 84.5(2) . 3
Cs1B Cs1A Cs1A 132.1(12) . 6_565
Cs1C Cs1A Cs1A 27.7(3) . 6_565
O5 Cs1A Cs1A 51.43(15) . 6_565
OW7 Cs1A Cs1A 88.7(5) 3 6_565
O8 Cs1A Cs1A 77.65(14) 5_665 6_565
O5 Cs1A Cs1A 55.12(13) 5_665 6_565
O6 Cs1A Cs1A 56.88(11) . 6_565
O7 Cs1A Cs1A 135.0(2) 3 6_565
Cs1B Cs1A S2 99.3(12) . 3
Cs1C Cs1A S2 91.3(3) . 3
O5 Cs1A S2 170.0(2) . 3
OW7 Cs1A S2 60.0(5) 3 3
O8 Cs1A S2 70.92(13) 5_665 3
O5 Cs1A S2 122.7(2) 5_665 3
O6 Cs1A S2 111.6(2) . 3
O7 Cs1A S2 51.44(13) 3 3
Cs1A Cs1A S2 118.55(8) 6_565 3
Cs1B Cs1A O3 53.2(12) . 3
Cs1C Cs1A O3 140.8(4) . 3
O5 Cs1A O3 140.1(2) . 3
OW7 Cs1A O3 90.2(5) 3 3
O8 Cs1A O3 89.9(2) 5_665 3
O5 Cs1A O3 121.4(2) 5_665 3
O6 Cs1A O3 131.3(2) . 3
O7 Cs1A O3 47.7(2) 3 3
Cs1A Cs1A O3 165.9(2) 6_565 3
S2 Cs1A O3 49.7(2) 3 3
Cs1B Cs1A S3 85.0(12) . .
Cs1C Cs1A S3 105.9(4) . .
O5 Cs1A S3 52.2(2) . .
OW7 Cs1A S3 85.9(5) 3 .
O8 Cs1A S3 155.66(14) 5_665 .
O5 Cs1A S3 103.9(2) 5_665 .
O6 Cs1A S3 50.5(2) . .
O7 Cs1A S3 82.24(14) 3 .
Cs1A Cs1A S3 88.65(7) 6_565 .
S2 Cs1A S3 133.37(9) 3 .
O3 Cs1A S3 105.3(2) 3 .
Cs1A Cs1B Cs1C 20.5(10) . .
Cs1A Cs1B O5 77.1(12) . .
Cs1C Cs1B O5 68.8(4) . .
Cs1A Cs1B O5 86.6(12) . 5_665
Cs1C Cs1B O5 66.5(4) . 5_665
O5 Cs1B O5 53.1(4) . 5_665
Cs1A Cs1B O8 77.9(12) . 5_665
Cs1C Cs1B O8 62.9(4) . 5_665
O5 Cs1B O8 100.7(4) . 5_665
O5 Cs1B O8 51.5(3) 5_665 5_665
Cs1A Cs1B O7 76.7(12) . 3
Cs1C Cs1B O7 96.2(5) . 3
O5 Cs1B O7 127.6(5) . 3
O5 Cs1B O7 161.8(5) 5_665 3
O8 Cs1B O7 116.8(4) 5_665 3
Cs1A Cs1B O3 116.5(13) . 3
Cs1C Cs1B O3 128.7(5) . 3
O5 Cs1B O3 160.7(5) . 3
O5 Cs1B O3 136.6(5) 5_665 3
O8 Cs1B O3 95.7(4) 5_665 3
O7 Cs1B O3 50.1(3) 3 3
Cs1A Cs1B OW7 34.6(11) . 3
Cs1C Cs1B OW7 54.7(5) . 3
O5 Cs1B OW7 100.1(6) . 3
O5 Cs1B OW7 121.1(6) 5_665 3
O8 Cs1B OW7 98.6(5) 5_665 3
O7 Cs1B OW7 42.2(5) 3 3
O3 Cs1B OW7 87.3(5) 3 3
Cs1A Cs1B Cs1B 137.4(12) . 2_655
Cs1C Cs1B Cs1B 121.0(4) . 2_655
O5 Cs1B Cs1B 63.1(4) . 2_655
O5 Cs1B Cs1B 58.1(3) 5_665 2_655
O8 Cs1B Cs1B 94.5(6) 5_665 2_655
O7 Cs1B Cs1B 140.1(4) 3 2_655
O3 Cs1B Cs1B 105.8(3) 3 2_655
OW7 Cs1B Cs1B 160.5(8) 3 2_655
Cs1A Cs1B S2 69.8(11) . 3
Cs1C Cs1B S2 78.3(4) . 3
O5 Cs1B S2 146.5(4) . 3
O5 Cs1B S2 118.3(4) 5_665 3
O8 Cs1B S2 67.8(3) 5_665 3
O7 Cs1B S2 49.2(2) 3 3
O3 Cs1B S2 50.5(3) 3 3
OW7 Cs1B S2 53.9(4) 3 3
Cs1B Cs1B S2 145.5(6) 2_655 3
Cs1A Cs1B S3 84.0(12) . .
Cs1C Cs1B S3 93.0(4) . .
O5 Cs1B S3 51.8(3) . .
O5 Cs1B S3 104.5(4) 5_665 .
O8 Cs1B S3 150.3(4) 5_665 .
O7 Cs1B S3 81.0(3) 3 .
O3 Cs1B S3 113.5(4) 3 .
OW7 Cs1B S3 78.4(5) 3 .
Cs1B Cs1B S3 83.0(5) 2_655 .
S2 Cs1B S3 127.1(4) 3 .
Cs1A Cs1B Cs1A 130.0(14) . 2_655
Cs1C Cs1B Cs1A 113.3(5) . 2_655
O5 Cs1B Cs1A 57.2(3) . 2_655
O5 Cs1B Cs1A 51.0(3) 5_665 2_655
O8 Cs1B Cs1A 90.7(3) 5_665 2_655
O7 Cs1B Cs1A 147.0(4) 3 2_655
O3 Cs1B Cs1A 113.0(4) 3 2_655
OW7 Cs1B Cs1A 156.8(6) 3 2_655
Cs1B Cs1B Cs1A 7.7(2) 2_655 2_655
S2 Cs1B Cs1A 148.4(4) 3 2_655
S3 Cs1B Cs1A 83.0(3) . 2_655
Cs1A Cs1C Cs1A 124.6(6) 6_565 .
Cs1A Cs1C Cs1B 6.9(3) 6_565 6_565
Cs1A Cs1C Cs1B 120.6(6) . 6_565
Cs1A Cs1C Cs1B 120.6(6) 6_565 .
Cs1A Cs1C Cs1B 6.9(3) . .
Cs1B Cs1C Cs1B 116.1(7) 6_565 .
Cs1A Cs1C O6 82.3(4) 6_565 .
Cs1A Cs1C O6 82.3(4) . .
Cs1B Cs1C O6 87.0(4) 6_565 .
Cs1B Cs1C O6 87.0(4) . .
Cs1A Cs1C OW7 71.2(5) 6_565 8
Cs1A Cs1C OW7 135.2(7) . 8
Cs1B Cs1C OW7 78.0(6) 6_565 8
Cs1B Cs1C OW7 141.4(7) . 8
O6 Cs1C OW7 56.7(5) . 8
Cs1A Cs1C OW7 135.2(7) 6_565 3
Cs1A Cs1C OW7 71.2(5) . 3
Cs1B Cs1C OW7 141.4(7) 6_565 3
Cs1B Cs1C OW7 78.0(6) . 3
O6 Cs1C OW7 56.7(5) . 3
OW7 Cs1C OW7 71.3(10) 8 3
Cs1A Cs1C O4 111.4(3) 6_565 5_665
Cs1A Cs1C O4 111.4(3) . 5_665
Cs1B Cs1C O4 110.1(4) 6_565 5_665
Cs1B Cs1C O4 110.1(4) . 5_665
O6 Cs1C O4 145.0(5) . 5_665
OW7 Cs1C O4 96.2(6) 8 5_665
OW7 Cs1C O4 96.2(6) 3 5_665
Cs1A Cs1C O8 71.5(3) 6_565 2_655
Cs1A Cs1C O8 109.5(5) . 2_655
Cs1B Cs1C O8 66.6(4) 6_565 2_655
Cs1B Cs1C O8 103.1(5) . 2_655
O6 Cs1C O8 153.6(3) . 2_655
OW7 Cs1C O8 115.3(5) 8 2_655
OW7 Cs1C O8 148.9(6) 3 2_655
O4 Cs1C O8 53.8(3) 5_665 2_655
Cs1A Cs1C O8 109.5(5) 6_565 5_665
Cs1A Cs1C O8 71.5(3) . 5_665
Cs1B Cs1C O8 103.1(5) 6_565 5_665
Cs1B Cs1C O8 66.6(4) . 5_665
O6 Cs1C O8 153.6(3) . 5_665
OW7 Cs1C O8 148.9(6) 8 5_665
OW7 Cs1C O8 115.3(5) 3 5_665
O4 Cs1C O8 53.8(3) 5_665 5_665
O8 Cs1C O8 43.1(3) 2_655 5_665
Cs1A Cs1C O5 70.1(3) 6_565 5_665
Cs1A Cs1C O5 70.1(3) . 5_665
Cs1B Cs1C O5 63.3(4) 6_565 5_665
Cs1B Cs1C O5 63.3(4) . 5_665
O6 Cs1C O5 116.3(5) . 5_665
OW7 Cs1C O5 141.3(5) 8 5_665
OW7 Cs1C O5 141.3(5) 3 5_665
O4 Cs1C O5 98.6(4) 5_665 5_665
O8 Cs1C O5 51.6(3) 2_655 5_665
O8 Cs1C O5 51.6(3) 5_665 5_665
Cs1A Cs1C O5 62.5(3) 6_565 .
Cs1A Cs1C O5 62.5(3) . .
Cs1B Cs1C O5 59.9(4) 6_565 .
Cs1B Cs1C O5 59.9(4) . .
O6 Cs1C O5 66.0(4) . .
OW7 Cs1C O5 108.8(6) 8 .
OW7 Cs1C O5 108.8(6) 3 .
O4 Cs1C O5 149.0(5) 5_665 .
O8 Cs1C O5 97.8(4) 2_655 .
O8 Cs1C O5 97.8(4) 5_665 .
O5 Cs1C O5 50.4(4) 5_665 .
OW6 OW7 Cs1A 139.4(23) . 3_445
OW6 OW7 Cs1C 125.6(23) . 3_445
Cs1A OW7 Cs1C 39.8(4) 3_445 3_445
OW6 OW7 Cs1B 138.0(23) . 3_445
Cs1A OW7 Cs1B 7.6(2) 3_445 3_445
Cs1C OW7 Cs1B 47.3(4) 3_445 3_445

loop_
_geom_bond_atom_site_label_1
_geom_bond_atom_site_label_2
_geom_bond_distance
_geom_bond_site_symmetry_2
Mo1 O1 1.684(10) .
Mo1 O9 2.051(7) 6_565
Mo1 O9 2.051(7) .
Mo1 S1 2.294(3) .
Mo1 S1 2.294(3) 6_565
Mo1 Mo2 2.799(2) .
Mo2 O2 1.659(11) .
Mo2 O7 2.043(7) 2_656
Mo2 O7 2.043(7) 5_666
Mo2 S1 2.306(3) 6_565
Mo2 S1 2.306(3) .
Mo3 O3 1.666(11) .
Mo3 O7 2.096(8) .
Mo3 O7 2.096(8) 6_565
Mo3 S2 2.318(3) .
Mo3 S2 2.318(3) 6_565
Mo3 O10 2.341(12) .
Mo3 Mo4 2.810(2) .
Mo3 Cs1B 4.056(14) 3_445
Mo3 Cs1B 4.056(14) 8_465
Mo3 Cs1A 4.167(3) 3_445
Mo3 Cs1A 4.167(3) 8_465
Mo4 O4 1.691(10) .
Mo4 O8 2.091(7) .
Mo4 O8 2.091(7) 6_565
Mo4 S2 2.309(3) .
Mo4 S2 2.309(3) 6_565
Mo4 O11 2.359(9) .
Mo4 Cs1C 3.875(13) 5_665
Mo5 O5 1.678(10) .
Mo5 O8 2.085(6) 6_565
Mo5 O8 2.085(6) .
Mo5 S3 2.312(3) .
Mo5 S3 2.312(3) 6_565
Mo5 O11 2.440(9) .
Mo5 Mo6 2.807(2) .
Mo5 Cs1C 3.988(13) 5_665
Mo5 Cs1A 4.181(3) 5_665
Mo5 Cs1A 4.181(3) 2_655
Mo5 Cs1B 4.161(14) 5_665
Mo5 Cs1B 4.161(14) 2_655
Mo6 O6 1.666(10) .
Mo6 O9 2.053(7) .
Mo6 O9 2.053(7) 6_565
Mo6 S3 2.297(3) 6_565
Mo6 S3 2.297(3) .
Mo6 Cs1A 4.429(3) 6_565
Mo6 Cs1A 4.429(3) .
Mo6 Cs1C 4.425(13) .
S2 Cs1A 3.692(4) 3_445
S2 Cs1B 3.881(14) 3_445
S3 Cs1B 3.874(14) .
S3 Cs1A 3.867(4) .
O3 Cs1B 3.321(15) 3_445
O3 Cs1B 3.321(15) 8_465
O3 Cs1A 3.712(5) 3_445
O3 Cs1A 3.712(5) 8_465
O4 Cs1C 3.20(2) 5_665
O5 Cs1A 3.051(8) .
O5 Cs1A 3.051(8) 6_565
O5 Cs1B 3.13(2) .
O5 Cs1B 3.13(2) 6_565
O5 Cs1B 3.29(2) 5_665
O5 Cs1B 3.29(2) 2_655
O5 Cs1A 3.327(9) 5_665
O5 Cs1A 3.327(9) 2_655
O5 Cs1C 3.37(2) 5_665
O5 Cs1C 3.37(2) .
O6 Cs1C 3.04(2) .
O6 Cs1A 3.481(10) 6_565
O6 Cs1A 3.481(10) .
O7 Mo2 2.043(7) 5_666
O7 Cs1B 3.49(2) 3_445
O7 Cs1A 3.394(8) 3_445
O8 Cs1C 3.262(13) 5_665
O8 Cs1A 3.288(7) 5_665
O8 Cs1B 3.36(2) 5_665
O10 C1 1.27(2) .
O11 C1 1.27(2) .
C1 C2 1.47(3) .
C2 C3 1.51(5) .
C3 C4 1.50(7) .
C3 C4 1.50(7) 5_666
C4 C3 1.50(7) 5_666
C4 C4 2.01(23) 5_666
Cs1A Cs1B 0.740(12) .
Cs1A Cs1C 2.149(8) .
Cs1A OW7 3.18(3) 3
Cs1A O8 3.288(7) 5_665
Cs1A O5 3.327(9) 5_665
Cs1A O7 3.394(8) 3
Cs1A Cs1A 3.805(8) 6_565
Cs1A S2 3.692(4) 3
Cs1A O3 3.712(5) 3
Cs1B Cs1C 2.827(15) .
Cs1B O5 3.29(2) 5_665
Cs1B O8 3.36(2) 5_665
Cs1B O7 3.49(2) 3
Cs1B O3 3.321(15) 3
Cs1B OW7 3.76(3) 3
Cs1B Cs1B 3.15(3) 2_655
Cs1B S2 3.881(14) 3
Cs1B Cs1A 3.73(2) 2_655
Cs1C Cs1A 2.149(8) 6_565
Cs1C Cs1B 2.827(15) 6_565
Cs1C OW7 3.14(3) 8
Cs1C OW7 3.14(3) 3
Cs1C O4 3.20(2) 5_665
Cs1C O8 3.262(13) 2_655
Cs1C O8 3.262(13) 5_665
Cs1C O5 3.37(2) 5_665
OW6 OW7 1.04(3) .
OW7 Cs1A 3.18(3) 3_445
OW7 Cs1C 3.14(3) 3_445
OW7 Cs1B 3.76(3) 3_445
